data_4069578
loop_
_publ_author_name
'Bou\<ska, Marek'
'Dost\'al, Libor'
'Jir\'asko, Robert'
'R\%u\<zi\<cka, Ale\<s'
'Jambor, Roman'

_publ_section_title
;
 Synthesis of [{2,6-(Me2NCH2)2C6H3}Sn(OH)O]6: an N\\rightarrow Sn
 Coordinated Stannonic Acid
;
_journal_issue 15
_journal_name_full Organometallics
_journal_page_first 4258
_journal_paper_doi 10.1021/om9002889
_journal_volume 28
_journal_year 2009
_chemical_formula_moiety 'C18 H21 F9 N2 O7 Sn'
_chemical_formula_sum 'C18 H21 F9 N2 O7 Sn'
_chemical_formula_weight 667.06
_chemical_name_systematic
; 
 ? 
;
_space_group_IT_number 14
_symmetry_cell_setting monoclinic
_symmetry_space_group_name_Hall '-P 2ybc'
_symmetry_space_group_name_H-M 'P 1 21/c 1'
_atom_sites_solution_hydrogens geom
_atom_sites_solution_primary direct
_atom_sites_solution_secondary difmap
_audit_creation_method SHELXL-97
_cell_angle_alpha 90.0
_cell_angle_beta 108.624(6)
_cell_angle_gamma 90.0
_cell_formula_units_Z 4
_cell_length_a 15.1081(10)
_cell_length_b 9.0712(9)
_cell_length_c 18.4858(17)
_cell_measurement_reflns_used 20479
_cell_measurement_temperature 150(1)
_cell_measurement_theta_max 27.5
_cell_measurement_theta_min 1
_cell_volume 2400.8(4)
_computing_cell_refinement 'COLLECT and DENZO'
_computing_data_collection 'COLLECT (Hooft, 1998) and DENZO (Otwinowski & Minor, 1997)'
_computing_data_reduction 'COLLECT and DENZO'
_computing_structure_refinement 'SHELXL-97 (Sheldrick, 1997)'
_computing_structure_solution 'SIR92 (Altomare et al., 1994)'
_diffrn_ambient_temperature 150(2)
_diffrn_detector_area_resol_mean 9.091
_diffrn_measured_fraction_theta_full 0.975
_diffrn_measured_fraction_theta_max 0.975
_diffrn_measurement_device_type 'Nonius KappaCCD area detector'
_diffrn_measurement_method '\f and \w scans to fill the Ewald sphere'
_diffrn_radiation_monochromator graphite
_diffrn_radiation_source 'fine-focus sealed tube'
_diffrn_radiation_type MoK\a
_diffrn_radiation_wavelength 0.71073
_diffrn_reflns_av_R_equivalents 0.0480
_diffrn_reflns_av_sigmaI/netI 0.0402
_diffrn_reflns_limit_h_max 19
_diffrn_reflns_limit_h_min -19
_diffrn_reflns_limit_k_max 10
_diffrn_reflns_limit_k_min -11
_diffrn_reflns_limit_l_max 24
_diffrn_reflns_limit_l_min -20
_diffrn_reflns_number 20417
_diffrn_reflns_theta_full 27.50
_diffrn_reflns_theta_max 27.50
_diffrn_reflns_theta_min 3.63
_diffrn_standards_number 0
_exptl_absorpt_coefficient_mu 1.176
_exptl_absorpt_correction_T_max 0.894
_exptl_absorpt_correction_T_min 0.721
_exptl_absorpt_correction_type integration
_exptl_absorpt_process_details
;
Gaussian integration (Coppens, 1970)
;
_exptl_crystal_colour colourless
_exptl_crystal_density_diffrn 1.846
_exptl_crystal_density_method 'not measured'
_exptl_crystal_description needle
_exptl_crystal_F_000 1320
_exptl_crystal_size_max 0.506
_exptl_crystal_size_mid 0.15
_exptl_crystal_size_min 0.13
_refine_diff_density_max 0.798
_refine_diff_density_min -0.752
_refine_diff_density_rms 0.103
_refine_ls_extinction_method none
_refine_ls_goodness_of_fit_ref 1.075
_refine_ls_hydrogen_treatment constr
_refine_ls_matrix_type full
_refine_ls_number_parameters 334
_refine_ls_number_reflns 5376
_refine_ls_number_restraints 30
_refine_ls_restrained_S_all 1.072
_refine_ls_R_factor_all 0.0536
_refine_ls_R_factor_gt 0.0357
_refine_ls_shift/su_max 0.001
_refine_ls_shift/su_mean 0.000
_refine_ls_structure_factor_coef Fsqd
_refine_ls_weighting_details 'calc w=1/[\s^2^(Fo^2^)+(0.0284P)^2^+4.6900P] where P=(Fo^2^+2Fc^2^)/3'
_refine_ls_weighting_scheme calc
_refine_ls_wR_factor_gt 0.0735
_refine_ls_wR_factor_ref 0.0832
_reflns_number_gt 4305
_reflns_number_total 5376
_reflns_threshold_expression >2sigma(I)
_cod_data_source_file om9002889_si_002.cif
_cod_data_source_block shelxl
_cod_depositor_comments
;
The following automatic conversions were performed:

'_symmetry_cell_setting' value 'Monoclinic' changed to 'monoclinic'
according to /home/saulius/struct/CIF-dictionaries/cif_core.dic
dictionary named 'cif_core.dic' version 2.4.2 from 2011-04-26.

Automatic conversion script
Id: cif_fix_values 1715 2011-07-08 13:25:40Z adriana 
;
_cod_original_cell_volume 2400.7(4)
_cod_original_sg_symbol_H-M P21/c
_cod_database_code 4069578

loop_
_symmetry_equiv_pos_as_xyz
'x, y, z'
'-x, y+1/2, -z+1/2'
'-x, -y, -z'
'x, -y-1/2, z-1/2'

loop_
_atom_site_label
_atom_site_type_symbol
_atom_site_fract_x
_atom_site_fract_y
_atom_site_fract_z
_atom_site_U_iso_or_equiv
_atom_site_adp_type
_atom_site_occupancy
_atom_site_symmetry_multiplicity
_atom_site_calc_flag
_atom_site_refinement_flags
Sn1 Sn 0.247705(14) 0.61322(2) 0.230490(12) 0.01939(8) Uani 1 1 d .
O4 O 0.15215(16) 0.4450(3) 0.18204(14) 0.0289(5) Uani 1 1 d .
C3 C 0.2574(3) 1.0628(4) 0.3065(2) 0.0365(9) Uani 1 1 d .
H3 H 0.2106 1.1287 0.3076 0.044 Uiso 1 1 d R
O2 O 0.20475(16) 0.5526(3) 0.32618(13) 0.0261(5) Uani 1 1 d .
O1 O 0.35528(16) 0.4783(3) 0.25614(14) 0.0302(6) Uani 1 1 d .
H1A H 0.4170 0.5154 0.2811 0.036 Uiso 1 1 d R
H1B H 0.3461 0.3754 0.2439 0.036 Uiso 1 1 d R
O6 O 0.23817(16) 0.6294(3) 0.11434(13) 0.0294(5) Uani 1 1 d .
F2 F 0.24823(17) 0.5086(4) 0.51730(13) 0.0623(9) Uani 1 1 d .
F4 F 0.0311(2) 0.2094(4) 0.13986(19) 0.0858(12) Uani 1 1 d .
F6 F 0.0871(2) 0.1583(3) 0.05193(15) 0.0569(7) Uani 1 1 d .
O7 O 0.38280(17) 0.7000(3) 0.12077(15) 0.0368(6) Uani 1 1 d .
O3 O 0.34445(16) 0.5420(3) 0.41839(14) 0.0335(6) Uani 1 1 d .
C15 C 0.1684(3) 0.3347(4) 0.14459(19) 0.0279(8) Uani 1 1 d .
O5 O 0.24163(19) 0.2815(3) 0.14487(16) 0.0421(7) Uani 1 1 d .
N1 N 0.11281(19) 0.7533(3) 0.19977(16) 0.0253(6) Uani 1 1 d .
N2 N 0.49530(19) 0.6545(3) 0.37205(16) 0.0262(6) Uani 1 1 d .
F3 F 0.2077(3) 0.3241(3) 0.4431(2) 0.0827(11) Uani 1 1 d .
C1 C 0.3039(2) 0.8207(4) 0.27814(18) 0.0218(7) Uani 1 1 d .
F1 F 0.12141(15) 0.5130(3) 0.42745(14) 0.0502(7) Uani 1 1 d .
C6 C 0.3974(2) 0.8656(4) 0.30464(19) 0.0259(7) Uani 1 1 d .
C17 C 0.3061(2) 0.6508(4) 0.08917(19) 0.0249(7) Uani 1 1 d U
C10 C 0.4749(2) 0.7612(4) 0.3059(2) 0.0297(8) Uani 1 1 d .
H10A H 0.5311 0.8167 0.3096 0.036 Uiso 1 1 d R
H10B H 0.4577 0.7061 0.2584 0.036 Uiso 1 1 d R
F8 F 0.2115(2) 0.6783(3) -0.03995(14) 0.0702(9) Uani 1 1 d U
C13 C 0.2602(2) 0.5284(4) 0.39280(19) 0.0245(7) Uani 1 1 d .
C9 C 0.0962(3) 0.8281(5) 0.1250(2) 0.0356(9) Uani 1 1 d .
H9A H 0.1516 0.8796 0.1248 0.043 Uiso 1 1 d R
H9B H 0.0457 0.8970 0.1171 0.043 Uiso 1 1 d R
H9C H 0.0801 0.7561 0.0848 0.043 Uiso 1 1 d R
C18 C 0.2806(3) 0.6024(4) 0.0051(2) 0.0331(8) Uani 1 1 d U
F5 F 0.0209(2) 0.3636(3) 0.0521(2) 0.0995(14) Uani 1 1 d U
C5 C 0.4185(3) 1.0096(4) 0.3305(2) 0.0351(9) Uani 1 1 d .
H5 H 0.4805 1.0402 0.3476 0.042 Uiso 1 1 d R
C7 C 0.1349(2) 0.8665(4) 0.2611(2) 0.0292(8) Uani 1 1 d .
H7A H 0.0931 0.9497 0.2443 0.035 Uiso 1 1 d R
H7B H 0.1247 0.8252 0.3062 0.035 Uiso 1 1 d R
C12 C 0.5596(3) 0.5362(5) 0.3639(2) 0.0456(11) Uani 1 1 d .
H12A H 0.5334 0.4885 0.3153 0.068 Uiso 1 1 calc R
H12B H 0.5679 0.4653 0.4040 0.068 Uiso 1 1 calc R
H12C H 0.6189 0.5785 0.3669 0.068 Uiso 1 1 calc R
C2 C 0.2343(2) 0.9194(4) 0.28136(19) 0.0272(8) Uani 1 1 d .
C14 C 0.2082(2) 0.4679(4) 0.4461(2) 0.0290(8) Uani 1 1 d .
F7 F 0.2569(3) 0.4641(3) -0.00346(16) 0.0816(11) Uani 1 1 d U
C16 C 0.0761(3) 0.2676(4) 0.0950(2) 0.0390(9) Uani 1 1 d .
F9 F 0.3504(2) 0.6184(5) -0.02146(18) 0.0931(13) Uani 1 1 d U
C8 C 0.0265(2) 0.6751(5) 0.1989(2) 0.0382(9) Uani 1 1 d .
H8A H 0.0365 0.6261 0.2469 0.046 Uiso 1 1 d R
H8B H 0.0103 0.6037 0.1584 0.046 Uiso 1 1 d R
H8C H -0.0234 0.7451 0.1908 0.046 Uiso 1 1 d R
C4 C 0.3490(3) 1.1076(4) 0.3304(2) 0.0416(10) Uani 1 1 d .
H4 H 0.3642 1.2041 0.3467 0.050 Uiso 1 1 d R
C11 C 0.5350(3) 0.7292(5) 0.4469(2) 0.0395(9) Uani 1 1 d .
H11A H 0.4938 0.8064 0.4518 0.047 Uiso 1 1 d R
H11B H 0.5950 0.7703 0.4510 0.047 Uiso 1 1 d R
H11C H 0.5419 0.6580 0.4867 0.047 Uiso 1 1 d R

loop_
_atom_site_aniso_label
_atom_site_aniso_U_11
_atom_site_aniso_U_22
_atom_site_aniso_U_33
_atom_site_aniso_U_23
_atom_site_aniso_U_13
_atom_site_aniso_U_12
Sn1 0.01646(11) 0.02413(12) 0.01686(11) -0.00005(9) 0.00432(8) 0.00105(10)
O4 0.0270(12) 0.0311(13) 0.0284(13) -0.0083(11) 0.0087(10) -0.0047(11)
C3 0.050(2) 0.0255(18) 0.032(2) -0.0019(16) 0.0103(18) 0.0037(18)
O2 0.0240(12) 0.0337(13) 0.0207(12) 0.0045(10) 0.0074(10) -0.0004(10)
O1 0.0214(12) 0.0310(13) 0.0356(14) 0.0026(11) 0.0053(10) 0.0051(11)
O6 0.0260(12) 0.0437(15) 0.0196(12) 0.0014(11) 0.0088(10) 0.0039(11)
F2 0.0393(13) 0.125(3) 0.0213(12) 0.0074(14) 0.0084(10) -0.0226(16)
F4 0.088(2) 0.104(3) 0.089(2) -0.052(2) 0.061(2) -0.064(2)
F6 0.0712(18) 0.0513(15) 0.0510(16) -0.0294(13) 0.0232(14) -0.0170(14)
O7 0.0286(13) 0.0491(17) 0.0321(14) 0.0046(12) 0.0089(11) -0.0013(13)
O3 0.0226(12) 0.0518(16) 0.0245(13) 0.0066(12) 0.0053(10) -0.0033(12)
C15 0.039(2) 0.0246(17) 0.0210(17) 0.0018(14) 0.0105(15) -0.0038(16)
O5 0.0409(16) 0.0397(16) 0.0439(17) -0.0088(13) 0.0110(13) 0.0080(14)
N1 0.0200(13) 0.0333(16) 0.0223(14) 0.0020(12) 0.0065(11) 0.0042(12)
N2 0.0198(13) 0.0341(16) 0.0227(14) 0.0026(12) 0.0041(11) 0.0013(12)
F3 0.134(3) 0.0325(14) 0.120(3) 0.0202(16) 0.094(3) 0.0007(17)
C1 0.0232(16) 0.0249(17) 0.0175(16) 0.0021(13) 0.0068(13) -0.0003(14)
F1 0.0236(11) 0.0852(19) 0.0432(14) 0.0226(13) 0.0127(10) 0.0030(12)
C6 0.0259(16) 0.0324(19) 0.0191(16) 0.0043(14) 0.0068(13) -0.0048(15)
C17 0.0277(17) 0.0249(17) 0.0227(17) 0.0033(13) 0.0087(14) 0.0080(14)
C10 0.0218(16) 0.046(2) 0.0217(17) 0.0027(16) 0.0079(14) -0.0067(16)
F8 0.091(2) 0.078(2) 0.0265(13) 0.0000(13) -0.0017(14) 0.0274(18)
C13 0.0249(17) 0.0275(18) 0.0207(17) 0.0024(14) 0.0067(14) 0.0008(14)
C9 0.0341(19) 0.046(2) 0.0224(18) 0.0069(16) 0.0036(15) 0.0143(18)
C18 0.046(2) 0.034(2) 0.0259(18) 0.0025(16) 0.0194(17) 0.0038(18)
F5 0.085(2) 0.061(2) 0.095(3) -0.0246(18) -0.052(2) 0.0111(18)
C5 0.039(2) 0.038(2) 0.0243(19) 0.0043(16) 0.0044(16) -0.0130(18)
C7 0.0263(17) 0.034(2) 0.0276(18) -0.0013(15) 0.0083(14) 0.0094(15)
C12 0.030(2) 0.060(3) 0.041(2) -0.005(2) 0.0028(18) 0.017(2)
C2 0.0328(18) 0.0278(18) 0.0204(17) 0.0034(13) 0.0078(14) 0.0025(15)
C14 0.0248(17) 0.035(2) 0.0255(18) 0.0075(15) 0.0050(14) -0.0007(15)
F7 0.168(3) 0.0365(15) 0.0456(17) -0.0127(12) 0.041(2) -0.0158(19)
C16 0.044(2) 0.034(2) 0.038(2) -0.0117(18) 0.0109(19) -0.0063(19)
F9 0.082(2) 0.164(4) 0.0523(18) -0.031(2) 0.0487(17) -0.030(2)
C8 0.0181(16) 0.049(2) 0.047(2) -0.004(2) 0.0090(16) 0.0019(17)
C4 0.060(3) 0.0252(18) 0.037(2) -0.0010(17) 0.011(2) -0.013(2)
C11 0.042(2) 0.050(2) 0.0225(19) 0.0005(17) 0.0038(16) 0.0032(19)

loop_
_atom_type_symbol
_atom_type_description
_atom_type_scat_dispersion_real
_atom_type_scat_dispersion_imag
_atom_type_scat_source
C C 0.0033 0.0016 'International Tables Vol C Tables 4.2.6.8 and 6.1.1.4'
H H 0.0000 0.0000 'International Tables Vol C Tables 4.2.6.8 and 6.1.1.4'
F F 0.0171 0.0103 'International Tables Vol C Tables 4.2.6.8 and 6.1.1.4'
N N 0.0061 0.0033 'International Tables Vol C Tables 4.2.6.8 and 6.1.1.4'
O O 0.0106 0.0060 'International Tables Vol C Tables 4.2.6.8 and 6.1.1.4'
Sn Sn -0.6537 1.4246 'International Tables Vol C Tables 4.2.6.8 and 6.1.1.4'

loop_
_exptl_crystal_face_index_h
_exptl_crystal_face_index_k
_exptl_crystal_face_index_l
_exptl_crystal_face_perp_dist
0 0 1 0.042
0 0 -1 0.065
0 1 0 0.211
0 -1 0 0.253
-1 0 1 0.056
1 0 -1 0.072
-1 0 0 0.053
1 0 0 0.066

loop_
_geom_angle_atom_site_label_1
_geom_angle_atom_site_label_2
_geom_angle_atom_site_label_3
_geom_angle
O1 Sn1 O4 93.05(10)
O1 Sn1 O6 94.09(10)
O4 Sn1 O6 78.58(10)
O1 Sn1 C1 105.05(11)
O4 Sn1 C1 161.29(11)
O6 Sn1 C1 104.31(11)
O1 Sn1 O2 94.93(10)
O4 Sn1 O2 79.45(9)
O6 Sn1 O2 156.63(9)
C1 Sn1 O2 94.07(11)
O1 Sn1 N1 174.80(10)
O4 Sn1 N1 82.08(10)
O6 Sn1 N1 86.76(9)
C1 Sn1 N1 79.66(11)
O2 Sn1 N1 82.43(9)
C15 O4 Sn1 125.0(2)
C4 C3 C2 120.3(4)
C4 C3 H3 119.8
C2 C3 H3 119.8
C13 O2 Sn1 124.5(2)
Sn1 O1 H1A 119.9
Sn1 O1 H1B 120.1
H1A O1 H1B 120.0
C17 O6 Sn1 125.6(2)
O5 C15 O4 130.0(3)
O5 C15 C16 120.2(3)
O4 C15 C16 109.7(3)
C8 N1 C7 108.8(3)
C8 N1 C9 108.7(3)
C7 N1 C9 108.9(3)
C8 N1 Sn1 116.4(2)
C7 N1 Sn1 103.08(19)
C9 N1 Sn1 110.7(2)
C11 N2 C12 110.0(3)
C11 N2 C10 112.3(3)
C12 N2 C10 110.5(3)
C2 C1 C6 119.2(3)
C2 C1 Sn1 112.1(2)
C6 C1 Sn1 128.7(3)
C5 C6 C1 119.2(3)
C5 C6 C10 119.7(3)
C1 C6 C10 121.1(3)
O7 C17 O6 130.1(3)
O7 C17 C18 119.2(3)
O6 C17 C18 110.8(3)
C6 C10 N2 111.9(3)
C6 C10 H10A 109.5
N2 C10 H10A 109.1
C6 C10 H10B 109.2
N2 C10 H10B 109.2
H10A C10 H10B 107.9
O3 C13 O2 130.2(3)
O3 C13 C14 118.1(3)
O2 C13 C14 111.6(3)
N1 C9 H9A 109.6
N1 C9 H9B 109.2
H9A C9 H9B 109.5
N1 C9 H9C 109.6
H9A C9 H9C 109.5
H9B C9 H9C 109.5
F7 C18 F8 107.4(4)
F7 C18 F9 106.6(4)
F8 C18 F9 106.2(3)
F7 C18 C17 111.6(3)
F8 C18 C17 112.6(3)
F9 C18 C17 112.0(3)
C4 C5 C6 121.0(4)
C4 C5 H5 119.5
C6 C5 H5 119.5
N1 C7 C2 112.0(3)
N1 C7 H7A 109.3
C2 C7 H7A 109.1
N1 C7 H7B 109.3
C2 C7 H7B 109.1
H7A C7 H7B 108.0
N2 C12 H12A 109.5
N2 C12 H12B 109.5
H12A C12 H12B 109.5
N2 C12 H12C 109.5
H12A C12 H12C 109.5
H12B C12 H12C 109.5
C3 C2 C1 120.2(3)
C3 C2 C7 120.4(3)
C1 C2 C7 119.3(3)
F3 C14 F1 108.0(3)
F3 C14 F2 108.5(3)
F1 C14 F2 106.0(3)
F3 C14 C13 109.1(3)
F1 C14 C13 113.1(3)
F2 C14 C13 112.0(3)
F5 C16 F6 108.5(4)
F5 C16 F4 107.0(4)
F6 C16 F4 105.4(3)
F5 C16 C15 112.7(3)
F6 C16 C15 113.2(3)
F4 C16 C15 109.5(3)
N1 C8 H8A 109.5
N1 C8 H8B 109.6
H8A C8 H8B 109.5
N1 C8 H8C 109.3
H8A C8 H8C 109.5
H8B C8 H8C 109.5
C3 C4 C5 120.0(4)
C3 C4 H4 120.1
C5 C4 H4 119.9
N2 C11 H11A 109.8
N2 C11 H11B 109.8
H11A C11 H11B 109.5
N2 C11 H11C 108.7
H11A C11 H11C 109.5
H11B C11 H11C 109.5

loop_
_geom_bond_atom_site_label_1
_geom_bond_atom_site_label_2
_geom_bond_distance
Sn1 O1 1.968(2)
Sn1 O4 2.095(2)
Sn1 O6 2.111(2)
Sn1 C1 2.135(3)
Sn1 O2 2.141(2)
Sn1 N1 2.313(3)
O4 C15 1.284(4)
C3 C4 1.373(6)
C3 C2 1.389(5)
C3 H3 0.9300
O2 C13 1.268(4)
O1 H1A 0.9598
O1 H1B 0.9600
O6 C17 1.270(4)
F2 C14 1.314(4)
F4 C16 1.337(5)
F6 C16 1.315(4)
O7 C17 1.204(4)
O3 C13 1.214(4)
C15 O5 1.205(4)
C15 C16 1.530(5)
N1 C8 1.480(5)
N1 C7 1.486(4)
N1 C9 1.488(4)
N2 C11 1.485(5)
N2 C12 1.487(5)
N2 C10 1.512(4)
F3 C14 1.305(5)
C1 C2 1.397(5)
C1 C6 1.400(5)
F1 C14 1.311(4)
C6 C5 1.393(5)
C6 C10 1.500(5)
C17 C18 1.541(5)
C10 H10A 0.9698
C10 H10B 0.9700
F8 C18 1.305(5)
C13 C14 1.543(5)
C9 H9A 0.9600
C9 H9B 0.9599
C9 H9C 0.9600
C18 F7 1.300(5)
C18 F9 1.306(5)
F5 C16 1.289(5)
C5 C4 1.376(6)
C5 H5 0.9300
C7 C2 1.504(5)
C7 H7A 0.9699
C7 H7B 0.9702
C12 H12A 0.9600
C12 H12B 0.9600
C12 H12C 0.9600
C8 H8A 0.9600
C8 H8B 0.9600
C8 H8C 0.9600
C4 H4 0.9300
C11 H11A 0.9599
C11 H11B 0.9602
C11 H11C 0.9597

loop_
_geom_hbond_atom_site_label_D
_geom_hbond_atom_site_label_H
_geom_hbond_atom_site_label_A
_geom_hbond_distance_DH
_geom_hbond_distance_HA
_geom_hbond_distance_DA
_geom_hbond_angle_DHA
O1 H1A N2 0.96 2.13 2.954(4) 142.7
O1 H1B O5 0.96 2.17 2.848(4) 126.3
